data_4134556
loop_
_publ_author_name
'Ning, YingYing'
'Liu, Yi-Wei'
'Yang, Zi-Shu'
'Yao, Yuhang'
'Kang, Lei'
'Sessler, Jonathan L.'
'Zhang, Jun-Long'

_publ_section_title
;
 Split and Use: Structural Isomers for Diagnosis and Therapy.
;
_journal_name_full 'Journal of the American Chemical Society'
_journal_paper_doi 10.1021/jacs.0c01155
_journal_year 2020
_chemical_formula_sum 'C62 H16 F32 N6.67 O5.33'
_chemical_formula_weight 1547.48
_space_group_crystal_system monoclinic
_space_group_IT_number 14
_space_group_name_Hall '-P 2ybc'
_space_group_name_H-M_alt 'P 1 21/c 1'
_atom_sites_solution_hydrogens geom
_audit_creation_method SHELXL-2014
_cell_angle_alpha 90
_cell_angle_beta 97.604(4)
_cell_angle_gamma 90
_cell_formula_units_Z 3
_cell_length_a 8.0988(4)
_cell_length_b 27.1807(12)
_cell_length_c 20.3015(9)
_cell_measurement_reflns_used 5035
_cell_measurement_temperature 293(2)
_cell_measurement_theta_max 72.3100
_cell_measurement_theta_min 3.9090
_cell_volume 4429.7(4)
_computing_cell_refinement 'CrysAlisPro 1.171.39.32a (Rigaku OD, 2017)'
_computing_data_collection 'CrysAlisPro 1.171.39.32a (Rigaku OD, 2017)'
_computing_data_reduction 'CrysAlisPro 1.171.39.32a (Rigaku OD, 2017)'
_computing_structure_refinement 'SHELXL-2014 (Sheldrick, 2014)'
_computing_structure_solution 'SHELXL-2014 (Sheldrick, 2014)'
_diffrn_ambient_temperature 293(2)
_diffrn_detector_area_resol_mean 5.3127
_diffrn_measured_fraction_theta_full 0.978
_diffrn_measured_fraction_theta_max 0.950
_diffrn_measurement_device_type 'SuperNova, Dual, Cu at home/near, AtlasS2'
_diffrn_radiation_type CuK\a
_diffrn_radiation_wavelength 1.54184
_diffrn_reflns_av_R_equivalents 0.0337
_diffrn_reflns_av_unetI/netI 0.0479
_diffrn_reflns_Laue_measured_fraction_full 0.978
_diffrn_reflns_Laue_measured_fraction_max 0.950
_diffrn_reflns_limit_h_max 10
_diffrn_reflns_limit_h_min -9
_diffrn_reflns_limit_k_max 33
_diffrn_reflns_limit_k_min -33
_diffrn_reflns_limit_l_max 17
_diffrn_reflns_limit_l_min -25
_diffrn_reflns_number 17279
_diffrn_reflns_point_group_measured_fraction_full 0.978
_diffrn_reflns_point_group_measured_fraction_max 0.950
_diffrn_reflns_theta_full 67.684
_diffrn_reflns_theta_max 73.059
_diffrn_reflns_theta_min 3.925
_exptl_absorpt_coefficient_mu 1.645
_exptl_absorpt_correction_T_max 1.00000
_exptl_absorpt_correction_T_min 0.83424
_exptl_absorpt_correction_type multi-scan
_exptl_absorpt_process_details
;
CrysAlisPro 1.171.39.32a (Rigaku Oxford Diffraction, 2017)
Empirical absorption correction using spherical harmonics,
 implemented in SCALE3 ABSPACK scaling algorithm.
;
_exptl_crystal_colour 'clear light green'
_exptl_crystal_density_diffrn 1.740
_exptl_crystal_description block
_exptl_crystal_F_000 2296
_exptl_crystal_size_max 0.250
_exptl_crystal_size_mid 0.100
_exptl_crystal_size_min 0.040
_refine_diff_density_max 0.788
_refine_diff_density_min -0.421
_refine_diff_density_rms 0.080
_refine_ls_extinction_method none
_refine_ls_goodness_of_fit_ref 1.146
_refine_ls_hydrogen_treatment constr
_refine_ls_matrix_type full
_refine_ls_number_parameters 730
_refine_ls_number_reflns 8398
_refine_ls_number_restraints 0
_refine_ls_restrained_S_all 1.146
_refine_ls_R_factor_all 0.1094
_refine_ls_R_factor_gt 0.0822
_refine_ls_shift/su_max 0.000
_refine_ls_shift/su_mean 0.000
_refine_ls_structure_factor_coef Fsqd
_refine_ls_weighting_details 'w=1/[\s^2^(Fo^2^)+(0.0997P)^2^+20.0554P] where P=(Fo^2^+2Fc^2^)/3'
_refine_ls_weighting_scheme calc
_refine_ls_wR_factor_gt 0.3082
_refine_ls_wR_factor_ref 0.3229
_reflns_Friedel_coverage 0.000
_reflns_number_gt 5949
_reflns_number_total 8398
_reflns_threshold_expression 'I > 2\s(I)'
_cod_data_source_file ja0c01155_si_004.cif
_cod_data_source_block 20180111
_cod_original_sg_symbol_H-M 'P 21/c'
_cod_database_code 4134556
_shelx_space_group_comment
;
The symmetry employed for this shelxl refinement is uniquely defined
by the following loop, which should always be used as a source of
symmetry information in preference to the above space-group names.
They are only intended as comments.
;
_shelxl_version_number 2014-3

loop_
_space_group_symop_operation_xyz
'x, y, z'
'-x, y+1/2, -z+1/2'
'-x, -y, -z'
'x, -y-1/2, z-1/2'

loop_
_atom_site_label
_atom_site_type_symbol
_atom_site_fract_x
_atom_site_fract_y
_atom_site_fract_z
_atom_site_U_iso_or_equiv
_atom_site_adp_type
_atom_site_occupancy
_atom_site_site_symmetry_order
_atom_site_calc_flag
_atom_site_refinement_flags_posn
_atom_site_refinement_flags_adp
_atom_site_refinement_flags_occupancy
_atom_site_disorder_assembly
_atom_site_disorder_group
O1 O 0.4586(6) 0.68782(18) 0.8590(2) 0.0548(11) Uani 1 1 d . . . . .
O2 O 0.3127(7) 0.7581(2) 0.8441(3) 0.0703(15) Uani 1 1 d . . . . .
O3 O 1.1304(6) 0.60900(18) 0.6053(2) 0.0556(12) Uani 1 1 d . . . . .
O4 O 1.0783(9) 0.6351(2) 0.4958(3) 0.0836(18) Uani 1 1 d . . . . .
N1 N 0.5911(7) 0.6865(2) 0.7676(3) 0.0478(12) Uani 1 1 d . . . . .
N2 N 0.8327(7) 0.60799(19) 0.7683(3) 0.0467(12) Uani 1 1 d . . . . .
H2A H 0.8013 0.6330 0.7438 0.056 Uiso 1 1 calc R U . . .
N3 N 0.9183(7) 0.6497(2) 0.6442(2) 0.0465(12) Uani 1 1 d . . . . .
N4 N 0.6702(7) 0.7275(2) 0.6433(3) 0.0480(12) Uani 1 1 d . . . . .
H4A H 0.7118 0.7056 0.6712 0.058 Uiso 1 1 calc R U . . .
N5 N 1.3515(14) 0.6658(4) 0.5184(6) 0.110(3) Uani 1 1 d . . . . .
F15 F 0.8303(6) 0.52761(17) 0.9039(2) 0.0731(13) Uani 1 1 d . . . . .
F16 F 1.0777(6) 0.50469(16) 0.8183(2) 0.0684(12) Uani 1 1 d . . . . .
F17 F 0.6200(6) 0.79148(18) 0.4924(2) 0.0729(13) Uani 1 1 d . . . . .
F18 F 0.3995(6) 0.82264(18) 0.5836(2) 0.0722(13) Uani 1 1 d . . . . .
F19 F 0.3201(6) 0.5847(2) 0.8550(2) 0.0861(16) Uani 1 1 d . . . . .
F20 F 0.2057(8) 0.5512(3) 0.9651(3) 0.121(2) Uani 1 1 d . . . . .
F21 F 0.4080(10) 0.5521(3) 1.0831(3) 0.132(3) Uani 1 1 d . . . . .
F22 F 0.7227(10) 0.5854(3) 1.0893(3) 0.123(3) Uani 1 1 d . . . . .
F23 F 0.8382(6) 0.6182(2) 0.9795(2) 0.0834(15) Uani 1 1 d . . . . .
F24 F 0.9515(6) 0.47792(18) 0.6766(3) 0.0786(13) Uani 1 1 d . . . . .
F25 F 1.1630(9) 0.4065(2) 0.6529(3) 0.1046(19) Uani 1 1 d . . . . .
F26 F 1.4920(8) 0.4270(2) 0.6547(3) 0.112(2) Uani 1 1 d . . . . .
F27 F 1.6077(7) 0.5191(3) 0.6872(3) 0.1055(19) Uani 1 1 d . . . . .
F28 F 1.3964(6) 0.59024(18) 0.7120(2) 0.0723(12) Uani 1 1 d . . . . .
F29 F 1.0546(7) 0.79494(19) 0.5445(3) 0.0819(14) Uani 1 1 d . . . . .
F30 F 1.1162(9) 0.8316(3) 0.4267(4) 0.121(2) Uani 1 1 d . . . . .
F31 F 0.9830(9) 0.7880(3) 0.3119(3) 0.134(3) Uani 1 1 d . . . . .
F32 F 0.7923(10) 0.7067(3) 0.3153(2) 0.124(3) Uani 1 1 d . . . . .
F33 F 0.7266(8) 0.6707(2) 0.4327(3) 0.0933(16) Uani 1 1 d . . . . .
F34 F 0.5387(6) 0.86268(19) 0.7266(3) 0.0863(15) Uani 1 1 d . . . . .
F35 F 0.3029(8) 0.93353(18) 0.7205(3) 0.0965(17) Uani 1 1 d . . . . .
F36 F -0.0236(7) 0.9079(2) 0.7050(3) 0.0981(18) Uani 1 1 d . . . . .
F37 F -0.1146(6) 0.8131(2) 0.6892(3) 0.0817(14) Uani 1 1 d . . . . .
F38 F 0.1191(5) 0.74240(17) 0.6947(2) 0.0677(11) Uani 1 1 d . . . . .
C1 C 0.4885(8) 0.7273(3) 0.7631(3) 0.0479(14) Uani 1 1 d . . . . .
C2 C 0.4045(9) 0.7296(3) 0.8230(3) 0.0511(15) Uani 1 1 d . . . . .
C3 C 0.5695(8) 0.6643(3) 0.8233(3) 0.0477(14) Uani 1 1 d . . . . .
C4 C 0.6438(8) 0.6209(2) 0.8521(3) 0.0485(14) Uani 1 1 d . . . . .
C5 C 0.7664(8) 0.5953(2) 0.8252(3) 0.0475(14) Uani 1 1 d . . . . .
C6 C 0.8552(9) 0.5518(3) 0.8496(3) 0.0528(16) Uani 1 1 d . . . . .
C7 C 0.9681(9) 0.5409(3) 0.8096(3) 0.0547(16) Uani 1 1 d . . . . .
C8 C 0.9554(8) 0.5756(2) 0.7554(3) 0.0482(14) Uani 1 1 d . . . . .
C9 C 1.0459(8) 0.5768(2) 0.7027(3) 0.0480(14) Uani 1 1 d . . . . .
C10 C 1.0263(8) 0.6131(3) 0.6526(3) 0.0477(14) Uani 1 1 d . . . . .
C11 C 1.0981(9) 0.6513(3) 0.5611(3) 0.0540(16) Uani 1 1 d . . . . .
C12 C 0.9460(8) 0.6733(2) 0.5865(3) 0.0462(14) Uani 1 1 d . . . . .
C13 C 0.8547(9) 0.7112(3) 0.5567(3) 0.0493(15) Uani 1 1 d . . . . .
C14 C 0.7217(8) 0.7353(3) 0.5825(3) 0.0484(15) Uani 1 1 d . . . . .
C15 C 0.6183(9) 0.7730(3) 0.5530(3) 0.0520(15) Uani 1 1 d . . . . .
C16 C 0.5146(8) 0.7880(3) 0.5964(3) 0.0506(15) Uani 1 1 d . . . . .
C17 C 0.5436(8) 0.7590(2) 0.6542(3) 0.0486(14) Uani 1 1 d . . . . .
C18 C 0.4634(8) 0.7604(2) 0.7116(3) 0.0471(14) Uani 1 1 d . . . . .
C19 C 1.2492(11) 0.6822(3) 0.5672(5) 0.073(2) Uani 1 1 d . . . . .
H19A H 1.2189 0.7165 0.5596 0.087 Uiso 1 1 calc R U . . .
H19B H 1.3101 0.6792 0.6115 0.087 Uiso 1 1 calc R U . . .
C20 C 1.2187(17) 0.6547(5) 0.4645(6) 0.109(4) Uani 1 1 d . . . . .
H20A H 1.2562 0.6307 0.4345 0.130 Uiso 1 1 calc R U . . .
H20B H 1.1853 0.6843 0.4395 0.130 Uiso 1 1 calc R U . . .
C21 C 1.4697(18) 0.6225(6) 0.5428(9) 0.152(6) Uani 1 1 d . . . . .
H21A H 1.5339 0.6134 0.5082 0.228 Uiso 1 1 calc R U . . .
H21B H 1.5433 0.6326 0.5814 0.228 Uiso 1 1 calc R U . . .
H21C H 1.4049 0.5949 0.5538 0.228 Uiso 1 1 calc R U . . .
C22 C 0.5834(9) 0.6020(2) 0.9139(3) 0.0499(15) Uani 1 1 d . . . . .
C23 C 0.4226(10) 0.5848(3) 0.9119(4) 0.0618(18) Uani 1 1 d . . . . .
C24 C 0.3619(12) 0.5676(4) 0.9687(4) 0.077(2) Uani 1 1 d . . . . .
C25 C 0.4647(14) 0.5678(4) 1.0275(4) 0.082(3) Uani 1 1 d . . . . .
C26 C 0.6240(13) 0.5846(4) 1.0314(4) 0.077(2) Uani 1 1 d . . . . .
C27 C 0.6816(10) 0.6015(3) 0.9745(4) 0.0598(18) Uani 1 1 d . . . . .
C28 C 1.1664(8) 0.5365(3) 0.6946(3) 0.0503(15) Uani 1 1 d . . . . .
C29 C 1.1128(10) 0.4888(3) 0.6798(4) 0.0600(18) Uani 1 1 d . . . . .
C30 C 1.2210(12) 0.4518(3) 0.6674(4) 0.073(2) Uani 1 1 d . . . . .
C31 C 1.3867(12) 0.4622(4) 0.6689(4) 0.078(2) Uani 1 1 d . . . . .
C32 C 1.4458(10) 0.5089(4) 0.6845(4) 0.071(2) Uani 1 1 d . . . . .
C33 C 1.3361(9) 0.5448(3) 0.6973(3) 0.0578(17) Uani 1 1 d . . . . .
C34 C 0.8955(9) 0.7309(3) 0.4916(3) 0.0538(17) Uani 1 1 d . . . . .
C35 C 0.9913(10) 0.7722(3) 0.4881(4) 0.0634(19) Uani 1 1 d . . . . .
C36 C 1.0228(12) 0.7915(4) 0.4280(5) 0.080(3) Uani 1 1 d . . . . .
C37 C 0.9553(14) 0.7700(5) 0.3703(5) 0.089(3) Uani 1 1 d . . . . .
C38 C 0.8589(14) 0.7288(4) 0.3717(4) 0.087(3) Uani 1 1 d . . . . .
C39 C 0.8266(11) 0.7099(3) 0.4322(4) 0.069(2) Uani 1 1 d . . . . .
C40 C 0.3356(8) 0.8003(3) 0.7132(3) 0.0499(15) Uani 1 1 d . . . . .
C41 C 0.3777(10) 0.8496(3) 0.7195(4) 0.0616(18) Uani 1 1 d . . . . .
C42 C 0.2573(12) 0.8858(3) 0.7164(4) 0.069(2) Uani 1 1 d . . . . .
C43 C 0.0930(10) 0.8737(3) 0.7077(4) 0.066(2) Uani 1 1 d . . . . .
C44 C 0.0466(9) 0.8253(3) 0.7007(3) 0.0589(18) Uani 1 1 d . . . . .
C45 C 0.1670(9) 0.7893(3) 0.7034(3) 0.0523(16) Uani 1 1 d . . . . .
C48 C 1.802(5) 0.5286(13) 0.5205(16) 0.124(12) Uani 0.5 1 d . . P . .
H48A H 1.8309 0.5611 0.5306 0.148 Uiso 0.5 1 calc R U P . .
C47 C 1.905(5) 0.4963(13) 0.5041(15) 0.17(2) Uani 0.5 1 d . . P . .
H47A H 1.8536 0.4831 0.4619 0.199 Uiso 0.5 1 calc R U P . .
H47B H 1.9033 0.4699 0.5361 0.199 Uiso 0.5 1 calc R U P . .
C46 C 1.654(7) 0.5109(16) 0.522(2) 0.25(4) Uani 0.5 1 d . . P . .
H46A H 1.5819 0.5364 0.5340 0.376 Uiso 0.5 1 calc R U P . .
H46B H 1.6113 0.4988 0.4782 0.376 Uiso 0.5 1 calc R U P . .
H46C H 1.6583 0.4845 0.5531 0.376 Uiso 0.5 1 calc R U P . .

loop_
_atom_site_aniso_label
_atom_site_aniso_U_11
_atom_site_aniso_U_22
_atom_site_aniso_U_33
_atom_site_aniso_U_23
_atom_site_aniso_U_13
_atom_site_aniso_U_12
O1 0.066(3) 0.060(3) 0.043(2) -0.001(2) 0.022(2) 0.005(2)
O2 0.085(4) 0.068(3) 0.064(3) -0.001(3) 0.033(3) 0.016(3)
O3 0.066(3) 0.050(3) 0.055(3) 0.004(2) 0.025(2) 0.016(2)
O4 0.110(5) 0.087(4) 0.060(3) 0.004(3) 0.034(3) 0.023(4)
N1 0.050(3) 0.051(3) 0.044(3) 0.004(2) 0.014(2) -0.002(2)
N2 0.057(3) 0.038(3) 0.048(3) 0.010(2) 0.017(2) 0.003(2)
N3 0.053(3) 0.046(3) 0.043(3) 0.004(2) 0.016(2) 0.002(2)
N4 0.057(3) 0.046(3) 0.043(3) 0.009(2) 0.016(2) 0.007(2)
N5 0.113(7) 0.106(7) 0.125(8) 0.002(6) 0.070(7) -0.003(6)
F15 0.094(3) 0.063(3) 0.067(3) 0.023(2) 0.032(2) 0.008(2)
F16 0.084(3) 0.053(2) 0.070(3) 0.016(2) 0.018(2) 0.015(2)
F17 0.089(3) 0.081(3) 0.053(2) 0.025(2) 0.024(2) 0.027(3)
F18 0.071(3) 0.077(3) 0.072(3) 0.024(2) 0.023(2) 0.029(2)
F19 0.072(3) 0.120(4) 0.066(3) 0.000(3) 0.009(2) -0.029(3)
F20 0.105(4) 0.161(7) 0.106(4) 0.010(4) 0.045(4) -0.058(4)
F21 0.174(7) 0.161(7) 0.070(3) 0.020(4) 0.053(4) -0.056(6)
F22 0.151(6) 0.163(7) 0.051(3) 0.024(3) -0.005(3) -0.034(5)
F23 0.075(3) 0.104(4) 0.068(3) 0.009(3) -0.002(2) -0.019(3)
F24 0.072(3) 0.061(3) 0.104(4) -0.007(3) 0.018(3) -0.006(2)
F25 0.138(5) 0.055(3) 0.121(5) -0.020(3) 0.018(4) 0.009(3)
F26 0.113(5) 0.100(4) 0.125(5) -0.015(4) 0.025(4) 0.060(4)
F27 0.062(3) 0.124(5) 0.131(5) 0.003(4) 0.014(3) 0.024(3)
F28 0.066(3) 0.072(3) 0.079(3) -0.008(2) 0.008(2) -0.003(2)
F29 0.090(3) 0.075(3) 0.085(3) 0.000(3) 0.026(3) -0.018(3)
F30 0.127(5) 0.099(5) 0.156(6) 0.047(4) 0.084(5) 0.000(4)
F31 0.149(6) 0.185(7) 0.083(4) 0.078(4) 0.072(4) 0.086(5)
F32 0.166(6) 0.160(6) 0.045(3) -0.008(3) 0.004(3) 0.062(5)
F33 0.120(4) 0.088(4) 0.070(3) -0.019(3) 0.004(3) -0.001(3)
F34 0.070(3) 0.065(3) 0.126(4) -0.013(3) 0.019(3) -0.006(2)
F35 0.120(5) 0.051(3) 0.116(4) -0.013(3) 0.006(3) 0.003(3)
F36 0.100(4) 0.089(4) 0.101(4) -0.016(3) -0.003(3) 0.047(3)
F37 0.053(2) 0.101(4) 0.090(3) -0.013(3) 0.007(2) 0.014(2)
F38 0.063(3) 0.065(3) 0.076(3) -0.005(2) 0.016(2) -0.006(2)
C1 0.049(3) 0.050(4) 0.047(3) -0.003(3) 0.016(3) -0.001(3)
C2 0.054(4) 0.052(4) 0.049(3) 0.000(3) 0.017(3) -0.002(3)
C3 0.052(3) 0.051(4) 0.042(3) -0.002(3) 0.015(3) -0.006(3)
C4 0.057(4) 0.049(4) 0.042(3) 0.001(3) 0.013(3) -0.008(3)
C5 0.056(4) 0.044(3) 0.044(3) 0.001(3) 0.012(3) -0.006(3)
C6 0.068(4) 0.045(4) 0.047(3) 0.010(3) 0.014(3) -0.005(3)
C7 0.060(4) 0.048(4) 0.055(4) 0.000(3) 0.007(3) 0.009(3)
C8 0.054(4) 0.045(3) 0.047(3) 0.000(3) 0.007(3) 0.000(3)
C9 0.053(3) 0.044(3) 0.048(3) 0.000(3) 0.010(3) 0.001(3)
C10 0.051(3) 0.050(4) 0.045(3) -0.002(3) 0.016(3) 0.004(3)
C11 0.070(4) 0.047(4) 0.050(3) 0.005(3) 0.025(3) 0.011(3)
C12 0.056(3) 0.042(3) 0.044(3) 0.000(3) 0.018(3) 0.004(3)
C13 0.060(4) 0.050(4) 0.040(3) 0.000(3) 0.015(3) 0.004(3)
C14 0.055(4) 0.053(4) 0.039(3) 0.000(3) 0.014(3) 0.004(3)
C15 0.059(4) 0.055(4) 0.043(3) 0.009(3) 0.013(3) 0.005(3)
C16 0.049(3) 0.050(4) 0.054(4) 0.007(3) 0.013(3) 0.006(3)
C17 0.050(3) 0.049(4) 0.049(3) 0.002(3) 0.014(3) 0.005(3)
C18 0.048(3) 0.045(3) 0.051(3) -0.003(3) 0.015(3) 0.002(3)
C19 0.086(6) 0.055(5) 0.084(5) 0.003(4) 0.041(5) 0.011(4)
C20 0.145(11) 0.110(9) 0.087(7) 0.012(6) 0.074(8) 0.011(8)
C21 0.121(11) 0.124(12) 0.224(18) -0.009(12) 0.076(12) 0.036(9)
C22 0.060(4) 0.047(4) 0.045(3) 0.000(3) 0.017(3) 0.000(3)
C23 0.068(5) 0.067(5) 0.053(4) 0.001(3) 0.018(3) -0.009(4)
C24 0.086(6) 0.082(6) 0.070(5) 0.008(4) 0.032(4) -0.029(5)
C25 0.113(7) 0.084(6) 0.055(5) 0.011(4) 0.035(5) -0.020(6)
C26 0.105(7) 0.086(6) 0.040(4) 0.004(4) 0.007(4) -0.008(5)
C27 0.067(4) 0.056(4) 0.056(4) 0.001(3) 0.011(3) -0.010(4)
C28 0.056(4) 0.048(4) 0.048(3) 0.003(3) 0.012(3) 0.007(3)
C29 0.070(5) 0.052(4) 0.059(4) 0.002(3) 0.011(3) 0.002(4)
C30 0.090(6) 0.056(5) 0.071(5) -0.005(4) 0.008(4) 0.014(4)
C31 0.089(6) 0.074(6) 0.072(5) -0.005(4) 0.016(4) 0.034(5)
C32 0.053(4) 0.087(6) 0.073(5) -0.002(4) 0.009(4) 0.024(4)
C33 0.064(4) 0.056(4) 0.052(4) 0.000(3) 0.005(3) 0.004(3)
C34 0.067(4) 0.056(4) 0.043(3) 0.007(3) 0.021(3) 0.015(3)
C35 0.066(4) 0.070(5) 0.059(4) 0.009(4) 0.025(4) 0.011(4)
C36 0.085(6) 0.076(6) 0.090(7) 0.031(5) 0.050(5) 0.020(5)
C37 0.105(7) 0.112(8) 0.060(5) 0.038(5) 0.046(5) 0.054(7)
C38 0.109(7) 0.114(8) 0.040(4) 0.008(5) 0.019(4) 0.054(7)
C39 0.083(5) 0.074(5) 0.051(4) -0.001(4) 0.017(4) 0.020(5)
C40 0.053(4) 0.053(4) 0.046(3) 0.000(3) 0.015(3) 0.002(3)
C41 0.063(4) 0.057(4) 0.066(4) -0.005(4) 0.013(3) -0.004(4)
C42 0.086(6) 0.057(5) 0.064(4) -0.007(4) 0.006(4) 0.011(4)
C43 0.073(5) 0.064(5) 0.060(4) -0.014(4) 0.004(4) 0.031(4)
C44 0.054(4) 0.075(5) 0.048(3) -0.012(3) 0.007(3) 0.018(4)
C45 0.057(4) 0.059(4) 0.043(3) -0.004(3) 0.013(3) 0.001(3)
C48 0.19(3) 0.10(2) 0.093(17) -0.012(14) 0.031(19) -0.03(2)
C47 0.34(7) 0.085(17) 0.078(15) -0.018(13) 0.05(3) -0.01(3)
C46 0.46(10) 0.15(4) 0.15(4) 0.02(3) 0.11(6) 0.17(6)

loop_
_atom_type_symbol
_atom_type_description
_atom_type_scat_dispersion_real
_atom_type_scat_dispersion_imag
_atom_type_scat_source
C C 0.0181 0.0091 'International Tables Vol C Tables 4.2.6.8 and 6.1.1.4'
H H 0.0000 0.0000 'International Tables Vol C Tables 4.2.6.8 and 6.1.1.4'
N N 0.0311 0.0180 'International Tables Vol C Tables 4.2.6.8 and 6.1.1.4'
O O 0.0492 0.0322 'International Tables Vol C Tables 4.2.6.8 and 6.1.1.4'
F F 0.0727 0.0534 'International Tables Vol C Tables 4.2.6.8 and 6.1.1.4'

loop_
_geom_angle_atom_site_label_1
_geom_angle_atom_site_label_2
_geom_angle_atom_site_label_3
_geom_angle
_geom_angle_site_symmetry_1
_geom_angle_site_symmetry_3
_geom_angle_publ_flag
C3 O1 C2 106.5(5) . . ?
C10 O3 C11 106.9(5) . . ?
C11 O4 C20 107.3(8) . . ?
C3 N1 C1 106.1(5) . . ?
C8 N2 C5 111.6(5) . . ?
C8 N2 H2A 124.2 . . ?
C5 N2 H2A 124.2 . . ?
C10 N3 C12 106.3(5) . . ?
C14 N4 C17 111.8(5) . . ?
C14 N4 H4A 124.1 . . ?
C17 N4 H4A 124.1 . . ?
C19 N5 C20 98.4(9) . . ?
C19 N5 C21 113.6(10) . . ?
C20 N5 C21 116.4(11) . . ?
C18 C1 N1 127.1(6) . . ?
C18 C1 C2 124.3(6) . . ?
N1 C1 C2 108.6(6) . . ?
O2 C2 O1 120.7(6) . . ?
O2 C2 C1 134.6(7) . . ?
O1 C2 C1 104.6(6) . . ?
N1 C3 O1 114.2(6) . . ?
N1 C3 C4 129.7(6) . . ?
O1 C3 C4 116.1(5) . . ?
C5 C4 C3 123.1(6) . . ?
C5 C4 C22 119.3(6) . . ?
C3 C4 C22 117.7(6) . . ?
N2 C5 C4 125.7(6) . . ?
N2 C5 C6 105.2(6) . . ?
C4 C5 C6 129.1(6) . . ?
F15 C6 C7 126.1(7) . . ?
F15 C6 C5 125.0(6) . . ?
C7 C6 C5 108.9(6) . . ?
F16 C7 C6 125.9(7) . . ?
F16 C7 C8 124.6(6) . . ?
C6 C7 C8 109.5(6) . . ?
C9 C8 N2 127.1(6) . . ?
C9 C8 C7 128.2(6) . . ?
N2 C8 C7 104.8(5) . . ?
C8 C9 C10 123.9(6) . . ?
C8 C9 C28 119.5(6) . . ?
C10 C9 C28 116.5(6) . . ?
N3 C10 O3 115.5(6) . . ?
N3 C10 C9 129.0(6) . . ?
O3 C10 C9 115.5(6) . . ?
O4 C11 O3 109.0(6) . . ?
O4 C11 C19 104.5(6) . . ?
O3 C11 C19 108.5(6) . . ?
O4 C11 C12 116.9(6) . . ?
O3 C11 C12 100.9(5) . . ?
C19 C11 C12 116.6(6) . . ?
C13 C12 N3 126.1(6) . . ?
C13 C12 C11 124.3(6) . . ?
N3 C12 C11 109.5(5) . . ?
C12 C13 C14 125.4(6) . . ?
C12 C13 C34 119.4(6) . . ?
C14 C13 C34 115.3(6) . . ?
N4 C14 C15 105.1(5) . . ?
N4 C14 C13 126.7(6) . . ?
C15 C14 C13 128.2(6) . . ?
F17 C15 C16 124.7(6) . . ?
F17 C15 C14 126.2(6) . . ?
C16 C15 C14 109.2(6) . . ?
F18 C16 C15 124.5(6) . . ?
F18 C16 C17 126.6(6) . . ?
C15 C16 C17 108.8(6) . . ?
N4 C17 C16 105.1(5) . . ?
N4 C17 C18 125.7(6) . . ?
C16 C17 C18 129.2(6) . . ?
C1 C18 C17 125.1(6) . . ?
C1 C18 C40 119.3(6) . . ?
C17 C18 C40 115.5(6) . . ?
N5 C19 C11 108.1(8) . . ?
N5 C19 H19A 110.1 . . ?
C11 C19 H19A 110.1 . . ?
N5 C19 H19B 110.1 . . ?
C11 C19 H19B 110.1 . . ?
H19A C19 H19B 108.4 . . ?
N5 C20 O4 106.6(8) . . ?
N5 C20 H20A 110.4 . . ?
O4 C20 H20A 110.4 . . ?
N5 C20 H20B 110.4 . . ?
O4 C20 H20B 110.4 . . ?
H20A C20 H20B 108.6 . . ?
N5 C21 H21A 109.5 . . ?
N5 C21 H21B 109.5 . . ?
H21A C21 H21B 109.5 . . ?
N5 C21 H21C 109.5 . . ?
H21A C21 H21C 109.5 . . ?
H21B C21 H21C 109.5 . . ?
C27 C22 C23 117.2(6) . . ?
C27 C22 C4 122.6(6) . . ?
C23 C22 C4 120.2(6) . . ?
F19 C23 C22 120.2(6) . . ?
F19 C23 C24 118.1(7) . . ?
C22 C23 C24 121.7(7) . . ?
F20 C24 C25 121.0(7) . . ?
F20 C24 C23 120.2(8) . . ?
C25 C24 C23 118.8(8) . . ?
F21 C25 C26 119.0(9) . . ?
F21 C25 C24 119.9(9) . . ?
C26 C25 C24 121.1(7) . . ?
F22 C26 C25 120.7(8) . . ?
F22 C26 C27 120.2(9) . . ?
C25 C26 C27 119.1(8) . . ?
F23 C27 C22 119.8(6) . . ?
F23 C27 C26 118.1(7) . . ?
C22 C27 C26 122.1(7) . . ?
C29 C28 C33 116.2(7) . . ?
C29 C28 C9 121.3(6) . . ?
C33 C28 C9 122.4(6) . . ?
F24 C29 C30 118.1(7) . . ?
F24 C29 C28 119.7(7) . . ?
C30 C29 C28 122.2(8) . . ?
F25 C30 C31 120.7(8) . . ?
F25 C30 C29 119.9(9) . . ?
C31 C30 C29 119.4(8) . . ?
F26 C31 C30 120.0(9) . . ?
F26 C31 C32 119.7(9) . . ?
C30 C31 C32 120.3(8) . . ?
F27 C32 C33 120.3(9) . . ?
F27 C32 C31 120.7(8) . . ?
C33 C32 C31 119.0(8) . . ?
F28 C33 C32 118.0(7) . . ?
F28 C33 C28 119.1(7) . . ?
C32 C33 C28 122.8(8) . . ?
C35 C34 C39 117.2(7) . . ?
C35 C34 C13 121.9(7) . . ?
C39 C34 C13 120.7(7) . . ?
F29 C35 C34 119.2(6) . . ?
F29 C35 C36 118.9(8) . . ?
C34 C35 C36 121.9(9) . . ?
F30 C36 C37 120.1(9) . . ?
F30 C36 C35 120.1(10) . . ?
C37 C36 C35 119.8(10) . . ?
F31 C37 C36 121.0(12) . . ?
F31 C37 C38 119.0(11) . . ?
C36 C37 C38 120.0(8) . . ?
F32 C38 C37 121.0(9) . . ?
F32 C38 C39 119.3(12) . . ?
C37 C38 C39 119.8(9) . . ?
F33 C39 C34 119.7(7) . . ?
F33 C39 C38 119.0(9) . . ?
C34 C39 C38 121.2(10) . . ?
C41 C40 C45 116.6(7) . . ?
C41 C40 C18 122.6(6) . . ?
C45 C40 C18 120.7(6) . . ?
F34 C41 C42 119.0(7) . . ?
F34 C41 C40 119.4(7) . . ?
C42 C41 C40 121.5(8) . . ?
F35 C42 C43 119.8(8) . . ?
F35 C42 C41 119.8(8) . . ?
C43 C42 C41 120.3(8) . . ?
F36 C43 C42 121.1(8) . . ?
F36 C43 C44 119.1(8) . . ?
C42 C43 C44 119.8(7) . . ?
F37 C44 C43 120.3(7) . . ?
F37 C44 C45 120.0(7) . . ?
C43 C44 C45 119.7(7) . . ?
F38 C45 C44 118.8(7) . . ?
F38 C45 C40 119.1(6) . . ?
C44 C45 C40 122.1(7) . . ?
C47 C48 C46 113(4) . . ?
C47 C48 H48A 123.6 . . ?
C46 C48 H48A 123.6 . . ?
C48 C47 C47 128(4) . 3_966 ?
C48 C47 H47A 105.3 . . ?
C47 C47 H47A 105.3 3_966 . ?
C48 C47 H47B 105.3 . . ?
C47 C47 H47B 105.3 3_966 . ?
H47A C47 H47B 106.0 . . ?
C48 C46 H46A 109.5 . . ?
C48 C46 H46B 109.5 . . ?
H46A C46 H46B 109.5 . . ?
C48 C46 H46C 109.5 . . ?
H46A C46 H46C 109.5 . . ?
H46B C46 H46C 109.5 . . ?

loop_
_geom_bond_atom_site_label_1
_geom_bond_atom_site_label_2
_geom_bond_distance
_geom_bond_site_symmetry_2
_geom_bond_publ_flag
O1 C3 1.383(8) . ?
O1 C2 1.389(8) . ?
O2 C2 1.193(8) . ?
O3 C10 1.364(7) . ?
O3 C11 1.460(8) . ?
O4 C11 1.388(9) . ?
O4 C20 1.474(12) . ?
N1 C3 1.313(8) . ?
N1 C1 1.383(9) . ?
N2 C8 1.379(8) . ?
N2 C5 1.381(8) . ?
N2 H2A 0.8600 . ?
N3 C10 1.320(8) . ?
N3 C12 1.380(8) . ?
N4 C14 1.371(8) . ?
N4 C17 1.377(8) . ?
N4 H4A 0.8600 . ?
N5 C19 1.445(11) . ?
N5 C20 1.459(16) . ?
N5 C21 1.556(17) . ?
F15 C6 1.323(7) . ?
F16 C7 1.322(8) . ?
F17 C15 1.331(7) . ?
F18 C16 1.326(8) . ?
F19 C23 1.331(9) . ?
F20 C24 1.334(10) . ?
F21 C25 1.344(9) . ?
F22 C26 1.332(10) . ?
F23 C27 1.338(9) . ?
F24 C29 1.333(9) . ?
F25 C30 1.336(10) . ?
F26 C31 1.338(10) . ?
F27 C32 1.334(10) . ?
F28 C33 1.347(9) . ?
F29 C35 1.342(10) . ?
F30 C36 1.329(12) . ?
F31 C37 1.329(9) . ?
F32 C38 1.341(12) . ?
F33 C39 1.339(11) . ?
F34 C41 1.341(9) . ?
F35 C42 1.347(10) . ?
F36 C43 1.321(9) . ?
F37 C44 1.337(9) . ?
F38 C45 1.338(8) . ?
C1 C18 1.373(9) . ?
C1 C2 1.471(9) . ?
C3 C4 1.415(10) . ?
C4 C5 1.382(9) . ?
C4 C22 1.498(9) . ?
C5 C6 1.437(9) . ?
C6 C7 1.335(10) . ?
C7 C8 1.440(9) . ?
C8 C9 1.375(9) . ?
C9 C10 1.411(9) . ?
C9 C28 1.491(9) . ?
C11 C19 1.476(12) . ?
C11 C12 1.519(9) . ?
C12 C13 1.362(9) . ?
C13 C14 1.418(9) . ?
C13 C34 1.502(9) . ?
C14 C15 1.406(9) . ?
C15 C16 1.358(9) . ?
C16 C17 1.407(9) . ?
C17 C18 1.408(9) . ?
C18 C40 1.502(9) . ?
C19 H19A 0.9700 . ?
C19 H19B 0.9700 . ?
C20 H20A 0.9700 . ?
C20 H20B 0.9700 . ?
C21 H21A 0.9600 . ?
C21 H21B 0.9600 . ?
C21 H21C 0.9600 . ?
C22 C27 1.373(10) . ?
C22 C23 1.379(10) . ?
C23 C24 1.392(10) . ?
C24 C25 1.363(13) . ?
C25 C26 1.361(14) . ?
C26 C27 1.381(11) . ?
C28 C29 1.386(10) . ?
C28 C33 1.387(10) . ?
C29 C30 1.379(11) . ?
C30 C31 1.367(13) . ?
C31 C32 1.380(14) . ?
C32 C33 1.367(11) . ?
C34 C35 1.372(11) . ?
C34 C39 1.383(11) . ?
C35 C36 1.382(11) . ?
C36 C37 1.359(16) . ?
C37 C38 1.367(16) . ?
C38 C39 1.386(12) . ?
C40 C41 1.384(10) . ?
C40 C45 1.386(10) . ?
C41 C42 1.382(11) . ?
C42 C43 1.360(12) . ?
C43 C44 1.369(12) . ?
C44 C45 1.377(10) . ?
C48 C47 1.28(5) . ?
C48 C46 1.30(6) . ?
C48 H48A 0.9300 . ?
C47 C47 1.58(8) 3_966 ?
C47 H47A 0.9700 . ?
C47 H47B 0.9700 . ?
C46 H46A 0.9600 . ?
C46 H46B 0.9600 . ?
C46 H46C 0.9600 . ?
